data_7710967
loop_
_publ_author_name
'Radius, Udo'
'Philipp, Michael S. M.'
'Bertermann, R\"udiger'

_publ_section_title
;
 N-Heterocyclic Carbene and Cyclic (Alkyl)(amino)carbene Adducts of
 Plumbanes and Plumbylenes
;
_journal_name_full 'Dalton Transactions'
_journal_paper_doi 10.1039/D2DT02462D
_journal_year 2022
_chemical_formula_moiety 'C20 H31 I2 N Pb'
_chemical_formula_sum 'C20 H31 I2 N Pb'
_chemical_formula_weight 746.45
_space_group_crystal_system monoclinic
_space_group_IT_number 14
_space_group_name_Hall '-P 2ybc'
_space_group_name_H-M_alt 'P 1 21/c 1'
_atom_sites_solution_hydrogens geom
_audit_creation_method SHELXL-2018/3
_audit_update_record
;
2022-07-28 deposited with the CCDC.	2022-08-12 downloaded from the CCDC.
;
_cell_angle_alpha 90
_cell_angle_beta 101.0470(10)
_cell_angle_gamma 90
_cell_formula_units_Z 4
_cell_length_a 11.1728(2)
_cell_length_b 10.33750(10)
_cell_length_c 20.4224(3)
_cell_measurement_reflns_used 33873
_cell_measurement_temperature 100(2)
_cell_measurement_theta_max 29.8100
_cell_measurement_theta_min 2.0120
_cell_volume 2315.06(6)
_computing_cell_refinement 'CrysAlisPro 1.171.41.63a (Rigaku OD, 2020)'
_computing_data_collection 'CrysAlisPro 1.171.41.63a (Rigaku OD, 2020)'
_computing_data_reduction 'CrysAlisPro 1.171.41.63a (Rigaku OD, 2020)'
_computing_molecular_graphics 'ShelXLe (Huebschle et all, 2011)'
_computing_publication_material 'SHELXL-2014/6 (Sheldrick, 2014)'
_computing_structure_refinement 'SHELXL-2018/3 (Sheldrick, 2018)'
_computing_structure_solution 'SHELXT 2014/5 (Sheldrick, 2014)'
_diffrn_ambient_temperature 100(2)
_diffrn_measured_fraction_theta_full 1.000
_diffrn_measured_fraction_theta_max 1.000
_diffrn_measurement_device_type 'XtaLAB Synergy, Dualflex, HyPix'
_diffrn_measurement_method '\w scans'
_diffrn_radiation_type MoK\a
_diffrn_radiation_wavelength 0.71073
_diffrn_reflns_av_R_equivalents 0.0248
_diffrn_reflns_av_unetI/netI 0.0113
_diffrn_reflns_Laue_measured_fraction_full 1.000
_diffrn_reflns_Laue_measured_fraction_max 1.000
_diffrn_reflns_limit_h_max 13
_diffrn_reflns_limit_h_min -13
_diffrn_reflns_limit_k_max 12
_diffrn_reflns_limit_k_min -12
_diffrn_reflns_limit_l_max 25
_diffrn_reflns_limit_l_min -25
_diffrn_reflns_number 46993
_diffrn_reflns_point_group_measured_fraction_full 1.000
_diffrn_reflns_point_group_measured_fraction_max 1.000
_diffrn_reflns_theta_full 26.000
_diffrn_reflns_theta_max 26.372
_diffrn_reflns_theta_min 2.032
_diffrn_source 'micro-focus sealed X-ray tube'
_exptl_absorpt_coefficient_mu 9.957
_exptl_absorpt_correction_T_max 0.830
_exptl_absorpt_correction_T_min 0.423
_exptl_absorpt_correction_type gaussian
_exptl_absorpt_process_details
;
CrysAlisPro 1.171.41.63a (Rigaku Oxford Diffraction, 2020)
Numerical absorption correction based on gaussian integration over
			a multifaceted crystal model
Empirical absorption correction using spherical harmonics,
 implemented in SCALE3 ABSPACK scaling algorithm.
;
_exptl_crystal_colour colourless
_exptl_crystal_density_diffrn 2.142
_exptl_crystal_description block
_exptl_crystal_F_000 1384
_exptl_crystal_size_max 0.143
_exptl_crystal_size_mid 0.102
_exptl_crystal_size_min 0.078
_refine_diff_density_max 0.767
_refine_diff_density_min -0.507
_refine_diff_density_rms 0.086
_refine_ls_extinction_method none
_refine_ls_goodness_of_fit_ref 1.087
_refine_ls_hydrogen_treatment constr
_refine_ls_matrix_type full
_refine_ls_number_parameters 225
_refine_ls_number_reflns 4725
_refine_ls_number_restraints 0
_refine_ls_restrained_S_all 1.087
_refine_ls_R_factor_all 0.0148
_refine_ls_R_factor_gt 0.0138
_refine_ls_shift/su_max 0.002
_refine_ls_shift/su_mean 0.000
_refine_ls_structure_factor_coef Fsqd
_refine_ls_weighting_details 'w=1/[\s^2^(Fo^2^)+(0.0190P)^2^+1.7778P] where P=(Fo^2^+2Fc^2^)/3'
_refine_ls_weighting_scheme calc
_refine_ls_wR_factor_gt 0.0339
_refine_ls_wR_factor_ref 0.0342
_reflns_Friedel_coverage 0.000
_reflns_number_gt 4578
_reflns_number_total 4725
_reflns_threshold_expression 'I > 2\s(I)'
_cod_data_source_file d2dt02462d2.cif
_cod_data_source_block compound_4
_cod_original_sg_symbol_H-M 'P 21/c'
_cod_database_code 7710967
_shelx_shelxl_version_number 2018/3
_shelx_space_group_comment
;
The symmetry employed for this shelxl refinement is uniquely defined
by the following loop, which should always be used as a source of
symmetry information in preference to the above space-group names.
They are only intended as comments.
;
_shelx_estimated_absorpt_t_min 0.336
_shelx_estimated_absorpt_t_max 0.503

loop_
_space_group_symop_operation_xyz
'x, y, z'
'-x, y+1/2, -z+1/2'
'-x, -y, -z'
'x, -y-1/2, z-1/2'

loop_
_atom_site_label
_atom_site_type_symbol
_atom_site_fract_x
_atom_site_fract_y
_atom_site_fract_z
_atom_site_U_iso_or_equiv
_atom_site_adp_type
_atom_site_occupancy
_atom_site_site_symmetry_order
_atom_site_calc_flag
_atom_site_refinement_flags_posn
_atom_site_refinement_flags_adp
_atom_site_refinement_flags_occupancy
_atom_site_disorder_assembly
_atom_site_disorder_group
Pb01 Pb 0.31384(2) 0.53728(2) 0.42439(2) 0.01375(3) Uani 1 1 d . . . . .
I002 I 0.27554(2) 0.67694(2) 0.29775(2) 0.01788(4) Uani 1 1 d . . . . .
I003 I 0.12086(2) 0.66794(2) 0.47787(2) 0.02072(4) Uani 1 1 d . . . . .
N004 N 0.21682(17) 0.24209(17) 0.40867(9) 0.0113(4) Uani 1 1 d . . . . .
C005 C 0.0628(2) 0.3387(2) 0.33348(11) 0.0145(5) Uani 1 1 d . . . . .
C006 C 0.3376(2) 0.2183(2) 0.44985(11) 0.0121(4) Uani 1 1 d . . . . .
C007 C 0.3527(2) 0.2184(2) 0.51968(11) 0.0134(4) Uani 1 1 d . . . . .
C008 C 0.4353(2) 0.1964(2) 0.41656(11) 0.0137(4) Uani 1 1 d . . . . .
C009 C 0.1272(2) 0.1299(2) 0.38771(11) 0.0145(5) Uani 1 1 d . . . . .
C00A C 0.4681(2) 0.1870(2) 0.55576(11) 0.0155(5) Uani 1 1 d . . . . .
H00A H 0.480812 0.184061 0.603085 0.019 Uiso 1 1 calc R U . . .
C00B C 0.5644(2) 0.1600(2) 0.52449(12) 0.0178(5) Uani 1 1 d . . . . .
H00B H 0.641402 0.136520 0.550204 0.021 Uiso 1 1 calc R U . . .
C00C C 0.2558(2) 0.2599(2) 0.55861(11) 0.0181(5) Uani 1 1 d . . . . .
H00C H 0.178850 0.278942 0.526094 0.022 Uiso 1 1 calc R U . . .
C00D C 0.0932(2) 0.3387(2) 0.26266(11) 0.0181(5) Uani 1 1 d . . . . .
H00D H 0.018544 0.323403 0.229611 0.027 Uiso 1 1 calc R U . . .
H00E H 0.152307 0.270014 0.259494 0.027 Uiso 1 1 calc R U . . .
H00F H 0.127996 0.422552 0.254038 0.027 Uiso 1 1 calc R U . . .
C00E C 0.1015(2) 0.0576(2) 0.44838(12) 0.0189(5) Uani 1 1 d . . . . .
H00G H 0.041607 -0.010910 0.433863 0.028 Uiso 1 1 calc R U . . .
H00H H 0.069023 0.117921 0.477617 0.028 Uiso 1 1 calc R U . . .
H00I H 0.177214 0.019090 0.472739 0.028 Uiso 1 1 calc R U . . .
C00F C -0.0286(2) 0.4460(2) 0.33793(12) 0.0193(5) Uani 1 1 d . . . . .
H00J H 0.004718 0.528845 0.326470 0.029 Uiso 1 1 calc R U . . .
H00K H -0.044291 0.450156 0.383474 0.029 Uiso 1 1 calc R U . . .
H00L H -0.104929 0.427988 0.306729 0.029 Uiso 1 1 calc R U . . .
C00G C 0.4277(2) 0.2084(2) 0.34150(11) 0.0165(5) Uani 1 1 d . . . . .
H00M H 0.340376 0.223037 0.320279 0.020 Uiso 1 1 calc R U . . .
C00H C 0.5488(2) 0.1672(2) 0.45601(12) 0.0165(5) Uani 1 1 d . . . . .
H00N H 0.616526 0.151987 0.435153 0.020 Uiso 1 1 calc R U . . .
C00I C 0.1825(2) 0.3537(2) 0.38278(10) 0.0126(4) Uani 1 1 d . . . . .
C00J C 0.2287(3) 0.1548(3) 0.60699(12) 0.0264(6) Uani 1 1 d . . . . .
H00O H 0.209845 0.073238 0.582760 0.040 Uiso 1 1 calc R U . . .
H00P H 0.158748 0.181235 0.626387 0.040 Uiso 1 1 calc R U . . .
H00Q H 0.300130 0.142961 0.642671 0.040 Uiso 1 1 calc R U . . .
C00K C 0.4718(2) 0.0859(2) 0.31070(12) 0.0220(5) Uani 1 1 d . . . . .
H00R H 0.455774 0.094207 0.261997 0.033 Uiso 1 1 calc R U . . .
H00S H 0.428143 0.010479 0.323321 0.033 Uiso 1 1 calc R U . . .
H00T H 0.559507 0.074979 0.327125 0.033 Uiso 1 1 calc R U . . .
C00L C 0.0160(2) 0.2057(2) 0.35182(11) 0.0156(5) Uani 1 1 d . . . . .
H00U H -0.043923 0.216519 0.381364 0.019 Uiso 1 1 calc R U . . .
H00V H -0.023915 0.159238 0.311068 0.019 Uiso 1 1 calc R U . . .
C00M C 0.5023(3) 0.3255(2) 0.32532(13) 0.0237(5) Uani 1 1 d . . . . .
H00W H 0.496348 0.331779 0.276923 0.036 Uiso 1 1 calc R U . . .
H00X H 0.587844 0.314547 0.346937 0.036 Uiso 1 1 calc R U . . .
H00Y H 0.470000 0.404744 0.341809 0.036 Uiso 1 1 calc R U . . .
C00N C 0.2962(3) 0.3834(3) 0.59818(13) 0.0264(6) Uani 1 1 d . . . . .
H00Z H 0.311383 0.451753 0.567534 0.040 Uiso 1 1 calc R U . . .
H010 H 0.371096 0.366229 0.630701 0.040 Uiso 1 1 calc R U . . .
H011 H 0.231853 0.411283 0.621625 0.040 Uiso 1 1 calc R U . . .
C00O C 0.1797(2) 0.0348(2) 0.34346(12) 0.0190(5) Uani 1 1 d . . . . .
H012 H 0.124073 -0.038692 0.332649 0.029 Uiso 1 1 calc R U . . .
H013 H 0.259209 0.003799 0.367135 0.029 Uiso 1 1 calc R U . . .
H014 H 0.189648 0.078311 0.302198 0.029 Uiso 1 1 calc R U . . .

loop_
_atom_site_aniso_label
_atom_site_aniso_U_11
_atom_site_aniso_U_22
_atom_site_aniso_U_33
_atom_site_aniso_U_23
_atom_site_aniso_U_13
_atom_site_aniso_U_12
Pb01 0.01511(5) 0.00966(5) 0.01624(5) -0.00016(3) 0.00238(3) 0.00035(3)
I002 0.01967(8) 0.01625(8) 0.01782(8) 0.00279(6) 0.00388(6) -0.00072(6)
I003 0.02229(9) 0.01690(8) 0.02551(9) -0.00334(6) 0.01101(7) 0.00018(6)
N004 0.0121(9) 0.0109(9) 0.0108(8) 0.0003(7) 0.0020(7) -0.0004(7)
C005 0.0151(11) 0.0142(11) 0.0133(11) 0.0018(8) 0.0005(9) 0.0010(9)
C006 0.0132(11) 0.0069(10) 0.0152(11) -0.0001(8) 0.0003(8) -0.0002(8)
C007 0.0157(11) 0.0088(10) 0.0153(11) 0.0001(8) 0.0018(9) -0.0006(9)
C008 0.0171(11) 0.0072(10) 0.0170(11) 0.0003(8) 0.0039(9) -0.0011(8)
C009 0.0149(11) 0.0110(10) 0.0168(11) -0.0012(9) 0.0012(9) -0.0027(9)
C00A 0.0199(12) 0.0116(11) 0.0135(11) 0.0016(8) -0.0008(9) 0.0003(9)
C00B 0.0134(12) 0.0125(11) 0.0250(12) 0.0014(9) -0.0029(9) 0.0005(9)
C00C 0.0190(12) 0.0221(12) 0.0130(11) -0.0012(9) 0.0027(9) 0.0051(10)
C00D 0.0209(13) 0.0188(12) 0.0136(11) 0.0019(9) 0.0007(9) 0.0013(10)
C00E 0.0185(12) 0.0153(11) 0.0220(12) 0.0040(9) 0.0020(10) -0.0037(9)
C00F 0.0182(12) 0.0194(12) 0.0192(12) 0.0020(9) 0.0010(10) 0.0050(10)
C00G 0.0169(12) 0.0165(11) 0.0169(11) 0.0006(9) 0.0053(9) 0.0030(9)
C00H 0.0137(11) 0.0126(11) 0.0241(12) -0.0011(9) 0.0057(9) 0.0016(9)
C00I 0.0141(11) 0.0132(11) 0.0112(10) -0.0003(8) 0.0044(9) 0.0012(8)
C00J 0.0255(14) 0.0377(15) 0.0166(12) 0.0041(11) 0.0053(10) 0.0022(12)
C00K 0.0280(14) 0.0198(12) 0.0211(12) -0.0010(10) 0.0117(10) 0.0025(11)
C00L 0.0156(12) 0.0145(11) 0.0158(11) 0.0010(9) 0.0008(9) -0.0003(9)
C00M 0.0297(14) 0.0172(12) 0.0289(14) 0.0023(10) 0.0170(11) 0.0026(10)
C00N 0.0330(15) 0.0256(14) 0.0191(12) -0.0056(10) 0.0015(11) 0.0095(11)
C00O 0.0208(13) 0.0133(11) 0.0224(12) -0.0040(9) 0.0026(10) -0.0010(9)

loop_
_atom_type_symbol
_atom_type_description
_atom_type_scat_dispersion_real
_atom_type_scat_dispersion_imag
_atom_type_scat_source
C C 0.0033 0.0016 'International Tables Vol C Tables 4.2.6.8 and 6.1.1.4'
H H 0.0000 0.0000 'International Tables Vol C Tables 4.2.6.8 and 6.1.1.4'
N N 0.0061 0.0033 'International Tables Vol C Tables 4.2.6.8 and 6.1.1.4'
I I -0.4742 1.8119 'International Tables Vol C Tables 4.2.6.8 and 6.1.1.4'
Pb Pb -3.3944 10.1111 'International Tables Vol C Tables 4.2.6.8 and 6.1.1.4'

loop_
_geom_angle_atom_site_label_1
_geom_angle_atom_site_label_2
_geom_angle_atom_site_label_3
_geom_angle
_geom_angle_site_symmetry_1
_geom_angle_site_symmetry_3
_geom_angle_publ_flag
C00I Pb01 I002 95.71(5) . . ?
C00I Pb01 I003 92.96(5) . . ?
I002 Pb01 I003 96.253(5) . . ?
C00I N004 C006 123.39(18) . . ?
C00I N004 C009 115.59(18) . . ?
C006 N004 C009 120.74(17) . . ?
C00I C005 C00F 113.65(19) . . ?
C00I C005 C00L 103.06(17) . . ?
C00F C005 C00L 111.9(2) . . ?
C00I C005 C00D 107.23(19) . . ?
C00F C005 C00D 109.03(18) . . ?
C00L C005 C00D 111.83(19) . . ?
C007 C006 C008 122.5(2) . . ?
C007 C006 N004 120.0(2) . . ?
C008 C006 N004 117.52(19) . . ?
C00A C007 C006 117.1(2) . . ?
C00A C007 C00C 117.9(2) . . ?
C006 C007 C00C 124.9(2) . . ?
C00H C008 C006 117.2(2) . . ?
C00H C008 C00G 117.8(2) . . ?
C006 C008 C00G 124.9(2) . . ?
C00E C009 C00O 108.67(19) . . ?
C00E C009 C00L 112.2(2) . . ?
C00O C009 C00L 114.50(19) . . ?
C00E C009 N004 111.01(18) . . ?
C00O C009 N004 110.29(18) . . ?
C00L C009 N004 99.91(17) . . ?
C00B C00A C007 121.7(2) . . ?
C00B C00A H00A 119.1 . . ?
C007 C00A H00A 119.1 . . ?
C00H C00B C00A 120.1(2) . . ?
C00H C00B H00B 120.0 . . ?
C00A C00B H00B 120.0 . . ?
C007 C00C C00N 110.1(2) . . ?
C007 C00C C00J 112.6(2) . . ?
C00N C00C C00J 108.9(2) . . ?
C007 C00C H00C 108.4 . . ?
C00N C00C H00C 108.4 . . ?
C00J C00C H00C 108.4 . . ?
C005 C00D H00D 109.5 . . ?
C005 C00D H00E 109.5 . . ?
H00D C00D H00E 109.5 . . ?
C005 C00D H00F 109.5 . . ?
H00D C00D H00F 109.5 . . ?
H00E C00D H00F 109.5 . . ?
C009 C00E H00G 109.5 . . ?
C009 C00E H00H 109.5 . . ?
H00G C00E H00H 109.5 . . ?
C009 C00E H00I 109.5 . . ?
H00G C00E H00I 109.5 . . ?
H00H C00E H00I 109.5 . . ?
C005 C00F H00J 109.5 . . ?
C005 C00F H00K 109.5 . . ?
H00J C00F H00K 109.5 . . ?
C005 C00F H00L 109.5 . . ?
H00J C00F H00L 109.5 . . ?
H00K C00F H00L 109.5 . . ?
C008 C00G C00K 112.62(19) . . ?
C008 C00G C00M 110.56(19) . . ?
C00K C00G C00M 109.3(2) . . ?
C008 C00G H00M 108.1 . . ?
C00K C00G H00M 108.1 . . ?
C00M C00G H00M 108.1 . . ?
C00B C00H C008 121.4(2) . . ?
C00B C00H H00N 119.3 . . ?
C008 C00H H00N 119.3 . . ?
N004 C00I C005 109.47(19) . . ?
N004 C00I Pb01 115.93(15) . . ?
C005 C00I Pb01 134.55(15) . . ?
C00C C00J H00O 109.5 . . ?
C00C C00J H00P 109.5 . . ?
H00O C00J H00P 109.5 . . ?
C00C C00J H00Q 109.5 . . ?
H00O C00J H00Q 109.5 . . ?
H00P C00J H00Q 109.5 . . ?
C00G C00K H00R 109.5 . . ?
C00G C00K H00S 109.5 . . ?
H00R C00K H00S 109.5 . . ?
C00G C00K H00T 109.5 . . ?
H00R C00K H00T 109.5 . . ?
H00S C00K H00T 109.5 . . ?
C009 C00L C005 106.92(18) . . ?
C009 C00L H00U 110.3 . . ?
C005 C00L H00U 110.3 . . ?
C009 C00L H00V 110.3 . . ?
C005 C00L H00V 110.3 . . ?
H00U C00L H00V 108.6 . . ?
C00G C00M H00W 109.5 . . ?
C00G C00M H00X 109.5 . . ?
H00W C00M H00X 109.5 . . ?
C00G C00M H00Y 109.5 . . ?
H00W C00M H00Y 109.5 . . ?
H00X C00M H00Y 109.5 . . ?
C00C C00N H00Z 109.5 . . ?
C00C C00N H010 109.5 . . ?
H00Z C00N H010 109.5 . . ?
C00C C00N H011 109.5 . . ?
H00Z C00N H011 109.5 . . ?
H010 C00N H011 109.5 . . ?
C009 C00O H012 109.5 . . ?
C009 C00O H013 109.5 . . ?
H012 C00O H013 109.5 . . ?
C009 C00O H014 109.5 . . ?
H012 C00O H014 109.5 . . ?
H013 C00O H014 109.5 . . ?

loop_
_geom_bond_atom_site_label_1
_geom_bond_atom_site_label_2
_geom_bond_distance
_geom_bond_site_symmetry_2
_geom_bond_publ_flag
Pb01 C00I 2.449(2) . ?
Pb01 I002 2.92095(17) . ?
Pb01 I003 2.92723(18) . ?
N004 C00I 1.296(3) . ?
N004 C006 1.468(3) . ?
N004 C009 1.538(3) . ?
C005 C00I 1.520(3) . ?
C005 C00F 1.521(3) . ?
C005 C00L 1.542(3) . ?
C005 C00D 1.548(3) . ?
C006 C007 1.404(3) . ?
C006 C008 1.410(3) . ?
C007 C00A 1.396(3) . ?
C007 C00C 1.522(3) . ?
C008 C00H 1.399(3) . ?
C008 C00G 1.524(3) . ?
C009 C00E 1.521(3) . ?
C009 C00O 1.526(3) . ?
C009 C00L 1.532(3) . ?
C00A C00B 1.380(3) . ?
C00A H00A 0.9500 . ?
C00B C00H 1.378(3) . ?
C00B H00B 0.9500 . ?
C00C C00N 1.532(3) . ?
C00C C00J 1.537(3) . ?
C00C H00C 1.0000 . ?
C00D H00D 0.9800 . ?
C00D H00E 0.9800 . ?
C00D H00F 0.9800 . ?
C00E H00G 0.9800 . ?
C00E H00H 0.9800 . ?
C00E H00I 0.9800 . ?
C00F H00J 0.9800 . ?
C00F H00K 0.9800 . ?
C00F H00L 0.9800 . ?
C00G C00K 1.536(3) . ?
C00G C00M 1.542(3) . ?
C00G H00M 1.0000 . ?
C00H H00N 0.9500 . ?
C00J H00O 0.9800 . ?
C00J H00P 0.9800 . ?
C00J H00Q 0.9800 . ?
C00K H00R 0.9800 . ?
C00K H00S 0.9800 . ?
C00K H00T 0.9800 . ?
C00L H00U 0.9900 . ?
C00L H00V 0.9900 . ?
C00M H00W 0.9800 . ?
C00M H00X 0.9800 . ?
C00M H00Y 0.9800 . ?
C00N H00Z 0.9800 . ?
C00N H010 0.9800 . ?
C00N H011 0.9800 . ?
C00O H012 0.9800 . ?
C00O H013 0.9800 . ?
C00O H014 0.9800 . ?
